data_2000172
loop_
_publ_author_name
'O'Brien, R. J.'
'Richardson, J. F.'
'Buchanan, R. M.'

_publ_section_title
;
 Structure of
 di-\m-acetato-\m-oxo-bis[bis(2-pyridylmethyl)amine]diiron(III)
 diperchlorate 0.9-acetone solvate
;
_journal_issue 11
_journal_name_full 'Acta Crystallographica Section C'
_journal_page_first 2307
_journal_page_last 2310
_journal_paper_doi 10.1107/S0108270191005759
_journal_volume 47
_journal_year 1991
_chemical_formula_sum 'C31 H38 Fe2 N6 O6'
_space_group_crystal_system triclinic
_space_group_IT_number 2
_space_group_name_Hall '-P 1'
_space_group_name_H-M_alt 'P -1'
_cell_angle_alpha 100.10(2)
_cell_angle_beta 99.56(2)
_cell_angle_gamma 115.19(2)
_cell_formula_units_Z 2
_cell_length_a 13.601(3)
_cell_length_b 13.966(3)
_cell_length_c 12.341(3)
_cell_volume 2010.7(9)
_diffrn_radiation_type mo
_diffrn_radiation_wavelength 0.7093
_exptl_crystal_density_diffrn 1.46
_exptl_crystal_F_000 928
_cod_data_source_file st0483.cif
_cod_data_source_block st0483a
_cod_depositor_comments
;
 Correcting the space group by changing it from 'P 1' to 'P -1' after
 consulting the original publication.

 Antanas Vaitkus,
 2018-02-09
;
_cod_original_cell_volume 2010.6
_cod_original_sg_symbol_H-M P1
_cod_original_formula_sum C31H38Fe2N6O6
_cod_database_code 2000172

loop_
_space_group_symop_id
_space_group_symop_operation_xyz
1 x,y,z
2 -x,-y,-z

loop_
_atom_site_label
_atom_site_fract_x
_atom_site_fract_y
_atom_site_fract_z
Fe1 .29593(5) .12229(5) .31728(6)
Fe2 .53647(5) .23294(5) .29750(6)
O1 .3900(2) .1917(2) .2390(3)
O2 .3449(3) .0066(3) .3364(3)
O3 .5236(3) .0929(3) .3363(3)
O4 .3863(3) .2141(3) .4798(3)
O5 .5566(3) .3094(3) .4606(3)
N1 .1654(3) .0337(3) .3983(3)
N2 .1604(3) .0012(3) .1752(3)
N3 .2071(3) .2180(3) .3282(3)
N4 .7198(3) .2962(4) .3608(4)
N5 .6033(3) .3902(3) .2635(4)
N6 .5821(3) .1829(3) .1464(3)
C1 .0931(5) -.0784(4) .3236(5)
C2 .0778(4) -.0798(4) .1995(5)
C3 -.0132(5) -.1628(5) .1145(6)
C4 -.0179(5) -.1609(6) .0033(6)
C5 .0659(5) -.0793(5) -.0229(5)
C6 .1553(4) .0020(4) .0652(5)
C7 .1040(5) .0932(5) .4295(5)
C8 .1267(4) .1891(4) .3825(4)
C9 .0687(4) .2493(4) .3992(5)
C10 .0950(4) .3395(4) .3599(6)
C11 .1772(5) .3691(4) .3026(6)
C12 .2321(4) .3064(4) .2885(5)
C13 .7589(4) .2366(5) .2829(5)
C14 .6863(4) .1963(4) .1618(4)
C15 .7258(4) .1704(5) .0698(5)
C16 .6542(5) .1283(5) -.0384(5)
C17 .5466(5) .1152(5) -.0543(5)
C18 .5124(4) .1435(4) .0399(4)
C19 .7764(5) .4163(5) .3831(6)
C20 .7136(5) .4564(5) .3080(5)
C21 .7665(6) .5580(5) .2893(7)
C22 .7029(6) .5935(5) .2237(7)
C23 .5886(5) .5239(5) .1757(6)
C24 .5414(5) .4224(4) .1970(5)
C25 .4396(4) .0115(4) .3426(4)
C26 .4510(5) -.0878(4) .3590(5)
C27 .4844(4) .2865(4) .5165(4)
C28 .5267(6) .3541(7) .6394(6)
O6 .2689(6) .4335(5) .0722(6)
C29 .2379(8) .4956(7) .0504(7)
C30 .1290(10) .4750(10) .0200(10)
C31 .3180(10) .6053(9) .0580(10)
Cl1 .09990(10) .63720(10) .3321(2)
Cl2 .75370(10) .92310(10) .2532(2)
O11 .0212(6) .5215(6) .2852(7)
O12 .2051(7) .6458(7) .3629(7)
O13A .0905(9) .7015(9) .4240(10)
O13B .0490(10) .6370(10) .4360(10)
O14A .1076(8) .6910(8) .2393(9)
O14B .0409(8) .6701(8) .2593(9)
O15 .192(2) .748(2) .422(2)
O16 .050(2) .561(2) .393(2)
O17 .181(2) .607(2) .291(3)
O21 .8182(5) .8758(5) .2727(8)
O22 .7392(9) .9755(6) .1743(6)
O23 .6425(8) .8269(8) .2220(10)
O24 .7723(9) .9987(8) .3684(7)
O25 .8500(10) 1.0140(10) .239(2)
O26 .715(2) .852(2) .141(2)
O27 .680(2) .922(2) .296(2)
H1N1 .199 .016 .465
H1N4 .732 .283 .432
H1A .018 -.108 .341
H1B .130 -.125 .340
H3 -.073 -.225 .133
H4 -.085 -.222 -.060
H5 .063 -.079 -.105
H6 .218 .066 .047
H7A .125 .121 .515
H7B .021 .041 .401
H9 .008 .226 .439
H10 .054 .384 .372
H11 .198 .436 .274
H12 .291 .326 .244
H13A .752 .168 .310
H13B .838 .282 .288
H15 .805 .182 .083
H16 .680 .106 -.104
H17 .493 .087 -.134
H18 .433 .133 .029
H19A .854 .441 .374
H19B .784 .451 .467
H21 .850 .606 .322
H22 .740 .668 .210
H23 .542 .548 .126
H24 .458 .371 .161
H26A .533 -.068 .383
H26B .413 -.147 .285
H26C .414 -.114 .419
H28A .608 .409 .659
H28B .482 .393 .656
H28C .519 .304 .693
H30A .100 .516 .000
H30B .094 .456 .087
H30C .083 .405 -.047
H31A .397 .614 .078
H31B .309 .626 -.018
H31C .315 .664 .117
